data_4032453
loop_
_publ_author_name
'Jin, Jing-Hai'
'Li, Xiang-Yu'
'Luo, Xiaoyan'
'Fossey, John Stephen'
'Deng, Wei-Ping'

_publ_section_title
;
 Asymmetric Synthesis of cis-3,4-Dihydrocoumarins via [4+2] Cycloadditions
 Catalyzed by Amidine-Derivatives.
;
_journal_name_full 'The Journal of organic chemistry'
_journal_paper_doi 10.1021/acs.joc.7b00367
_journal_year 2017
_chemical_absolute_configuration ad
_chemical_formula_sum 'C27 H20 Cl N O4'
_chemical_formula_weight 457.89
_chemical_name_systematic
; 
 ? 
;
_space_group_crystal_system orthorhombic
_space_group_IT_number 19
_space_group_name_Hall 'P 2ac 2ab'
_space_group_name_H-M_alt 'P 21 21 21'
_symmetry_space_group_name_Hall 'P 2ac 2ab'
_symmetry_space_group_name_H-M 'P 21 21 21'
_atom_sites_solution_hydrogens geom
_audit_creation_method SHELXL-2013
_cell_angle_alpha 90
_cell_angle_beta 90
_cell_angle_gamma 90
_cell_formula_units_Z 4
_cell_length_a 6.8177(8)
_cell_length_b 17.185(2)
_cell_length_c 19.121(2)
_cell_measurement_reflns_used 2804
_cell_measurement_temperature 293(2)
_cell_measurement_theta_max 40.019
_cell_measurement_theta_min 4.741
_cell_volume 2240.3(4)
_computing_cell_refinement 'Bruker SMART'
_computing_data_collection 'Bruker SMART'
_computing_data_reduction 'Bruker SHELXTL'
_computing_molecular_graphics 'Bruker SHELXTL'
_computing_publication_material 'Bruker SHELXTL'
_computing_structure_refinement 'SHELXL-2013 (Sheldrick, 2013)'
_computing_structure_solution 'Bruker SHELXTL'
_diffrn_ambient_temperature 293(2)
_diffrn_measured_fraction_theta_full 1.000
_diffrn_measured_fraction_theta_max 1.000
_diffrn_measurement_device_type 'CCD area detector'
_diffrn_measurement_method 'phi and omega scans'
_diffrn_radiation_type MoK\a
_diffrn_radiation_wavelength 0.71073
_diffrn_reflns_av_R_equivalents 0.0474
_diffrn_reflns_av_unetI/netI 0.0430
_diffrn_reflns_Laue_measured_fraction_full 1.000
_diffrn_reflns_Laue_measured_fraction_max 1.000
_diffrn_reflns_limit_h_max 8
_diffrn_reflns_limit_h_min -8
_diffrn_reflns_limit_k_max 18
_diffrn_reflns_limit_k_min -20
_diffrn_reflns_limit_l_max 19
_diffrn_reflns_limit_l_min -23
_diffrn_reflns_number 12976
_diffrn_reflns_point_group_measured_fraction_full 1.000
_diffrn_reflns_point_group_measured_fraction_max 1.000
_diffrn_reflns_theta_full 25.242
_diffrn_reflns_theta_max 25.497
_diffrn_reflns_theta_min 1.593
_exptl_absorpt_coefficient_mu 0.205
_exptl_absorpt_correction_T_max 0.7456
_exptl_absorpt_correction_T_min 0.6523
_exptl_absorpt_correction_type multi-scan
_exptl_absorpt_process_details sadabs
_exptl_crystal_colour colorless
_exptl_crystal_density_diffrn 1.358
_exptl_crystal_description prismatic
_exptl_crystal_F_000 952
_exptl_crystal_size_max 0.200
_exptl_crystal_size_mid 0.170
_exptl_crystal_size_min 0.110
_refine_diff_density_max 0.192
_refine_diff_density_min -0.197
_refine_diff_density_rms 0.034
_refine_ls_abs_structure_details
; 
 Flack x determined using 1182 quotients [(I+)-(I-)]/[(I+)+(I-)] 
 (Parsons and Flack (2004), Acta Cryst. A60, s61). 
;
_refine_ls_abs_structure_Flack 0.08(5)
_refine_ls_extinction_coef 0.0036(13)
_refine_ls_extinction_expression Fc^*^=kFc[1+0.001xFc^2^\l^3^/sin(2\q)]^-1/4^
_refine_ls_extinction_method SHELXL
_refine_ls_goodness_of_fit_ref 1.026
_refine_ls_hydrogen_treatment constr
_refine_ls_matrix_type full
_refine_ls_number_parameters 300
_refine_ls_number_reflns 4184
_refine_ls_number_restraints 0
_refine_ls_restrained_S_all 1.026
_refine_ls_R_factor_all 0.0586
_refine_ls_R_factor_gt 0.0435
_refine_ls_shift/su_max 0.000
_refine_ls_shift/su_mean 0.000
_refine_ls_structure_factor_coef Fsqd
_refine_ls_weighting_details 'w=1/[\s^2^(Fo^2^)+(0.0556P)^2^+0.0782P] where P=(Fo^2^+2Fc^2^)/3'
_refine_ls_weighting_scheme calc
_refine_ls_wR_factor_gt 0.1005
_refine_ls_wR_factor_ref 0.1093
_reflns_Friedel_coverage 0.735
_reflns_Friedel_fraction_full 1.000
_reflns_Friedel_fraction_max 1.000
_reflns_number_gt 3286
_reflns_number_total 4184
_reflns_threshold_expression 'I > 2\s(I)'
_cod_data_source_file jo7b00367_si_002.cif
_cod_data_source_block cd16511
_cod_original_cell_volume 2240.2(4)
_cod_database_code 4032453
_shelx_space_group_comment
; 
The symmetry employed for this shelxl refinement is uniquely defined 
by the following loop, which should always be used as a source of 
symmetry information in preference to the above space-group names. 
They are only intended as comments. 
;
_shelx_estimated_absorpt_t_min 0.960
_shelx_estimated_absorpt_t_max 0.978
_shelxl_version_number 2013-4

loop_
_space_group_symop_operation_xyz
'x, y, z'
'-x+1/2, -y, z+1/2'
'-x, y+1/2, -z+1/2'
'x+1/2, -y+1/2, -z'

loop_
_atom_site_label
_atom_site_type_symbol
_atom_site_fract_x
_atom_site_fract_y
_atom_site_fract_z
_atom_site_U_iso_or_equiv
_atom_site_adp_type
_atom_site_occupancy
_atom_site_site_symmetry_order
_atom_site_calc_flag
_atom_site_refinement_flags_posn
_atom_site_refinement_flags_adp
Cl1 Cl 0.3831(2) 1.20281(8) -0.03035(6) 0.1132(5) Uani 1 1 d . .
N1 N 0.6380(5) 0.76240(18) 0.16810(15) 0.0654(8) Uani 1 1 d . .
O1 O 0.9093(4) 0.89761(18) 0.31984(14) 0.0854(9) Uani 1 1 d . .
O2 O 0.7619(3) 0.96152(14) 0.40236(12) 0.0600(6) Uani 1 1 d . .
O3 O 0.4315(4) 1.10334(15) 0.58387(12) 0.0750(7) Uani 1 1 d . .
O4 O 0.1293(4) 1.08996(15) 0.53140(13) 0.0741(7) Uani 1 1 d . .
C1 C 0.4630(5) 0.73145(18) 0.18864(16) 0.0539(8) Uani 1 1 d . .
C2 C 0.3489(6) 0.6754(2) 0.1561(2) 0.0685(10) Uani 1 1 d . .
H2 H 0.3890 0.6515 0.1148 0.082 Uiso 1 1 calc R U
C3 C 0.1750(7) 0.6567(2) 0.1873(2) 0.0788(12) Uani 1 1 d . .
H3 H 0.0968 0.6183 0.1675 0.095 Uiso 1 1 calc R U
C4 C 0.1115(6) 0.6940(2) 0.2483(2) 0.0756(11) Uani 1 1 d . .
H4 H -0.0102 0.6815 0.2671 0.091 Uiso 1 1 calc R U
C5 C 0.2265(6) 0.7490(2) 0.28074(18) 0.0627(9) Uani 1 1 d . .
H5 H 0.1844 0.7729 0.3217 0.075 Uiso 1 1 calc R U
C6 C 0.4076(5) 0.76831(17) 0.25116(16) 0.0494(7) Uani 1 1 d . .
C7 C 0.5615(5) 0.82143(18) 0.26911(16) 0.0506(8) Uani 1 1 d . .
C8 C 0.6957(5) 0.8158(2) 0.21672(17) 0.0607(9) Uani 1 1 d . .
H8 H 0.8112 0.8446 0.2143 0.073 Uiso 1 1 calc R U
C9 C 0.7426(7) 0.7426(3) 0.1044(2) 0.0927(14) Uani 1 1 d . .
H9A H 0.7465 0.6871 0.0992 0.139 Uiso 1 1 calc R U
H9B H 0.8740 0.7625 0.1068 0.139 Uiso 1 1 calc R U
H9C H 0.6764 0.7652 0.0649 0.139 Uiso 1 1 calc R U
C10 C 0.5627(5) 0.87224(18) 0.33339(16) 0.0485(7) Uani 1 1 d . .
H10 H 0.5324 0.8382 0.3731 0.058 Uiso 1 1 calc R U
C11 C 0.7586(5) 0.9089(2) 0.34883(18) 0.0554(8) Uani 1 1 d . .
C12 C 0.5899(4) 0.98929(18) 0.43335(15) 0.0471(7) Uani 1 1 d . .
C13 C 0.6157(5) 1.03079(19) 0.49520(16) 0.0558(9) Uani 1 1 d . .
H13 H 0.7379 1.0365 0.5162 0.067 Uiso 1 1 calc R U
C14 C 0.4499(5) 1.06248(18) 0.52280(16) 0.0548(8) Uani 1 1 d . .
C15 C 0.2321(6) 1.1290(2) 0.5853(2) 0.0751(11) Uani 1 1 d . .
H15A H 0.1737 1.1171 0.6303 0.090 Uiso 1 1 calc R U
H15B H 0.2260 1.1848 0.5781 0.090 Uiso 1 1 calc R U
C16 C 0.2704(5) 1.05391(18) 0.49198(16) 0.0518(8) Uani 1 1 d . .
C17 C 0.2461(5) 1.01330(18) 0.43140(16) 0.0486(7) Uani 1 1 d . .
H17 H 0.1228 1.0081 0.4111 0.058 Uiso 1 1 calc R U
C18 C 0.4116(4) 0.97977(16) 0.40067(15) 0.0433(7) Uani 1 1 d . .
C19 C 0.4032(4) 0.93621(17) 0.33245(15) 0.0444(7) Uani 1 1 d . .
H19 H 0.2744 0.9114 0.3283 0.053 Uiso 1 1 calc R U
C20 C 0.4312(5) 0.98987(18) 0.27215(15) 0.0484(7) Uani 1 1 d . .
H20 H 0.5558 1.0109 0.2660 0.058 Uiso 1 1 calc R U
C21 C 0.2965(5) 1.0101(2) 0.22713(17) 0.0542(8) Uani 1 1 d . .
H21 H 0.1715 0.9901 0.2347 0.065 Uiso 1 1 calc R U
C22 C 0.3198(5) 1.0608(2) 0.16588(17) 0.0558(8) Uani 1 1 d . .
C23 C 0.4997(6) 1.0882(3) 0.1448(2) 0.0867(14) Uani 1 1 d . .
H23 H 0.6099 1.0765 0.1714 0.104 Uiso 1 1 calc R U
C24 C 0.5213(7) 1.1326(3) 0.0854(2) 0.0943(14) Uani 1 1 d . .
H24 H 0.6442 1.1505 0.0717 0.113 Uiso 1 1 calc R U
C25 C 0.3578(7) 1.1498(2) 0.04685(18) 0.0711(11) Uani 1 1 d . .
C26 C 0.1768(7) 1.1253(2) 0.06648(19) 0.0690(10) Uani 1 1 d . .
H26 H 0.0669 1.1384 0.0402 0.083 Uiso 1 1 calc R U
C27 C 0.1587(6) 1.0806(2) 0.12592(17) 0.0607(9) Uani 1 1 d . .
H27 H 0.0351 1.0633 0.1394 0.073 Uiso 1 1 calc R U

loop_
_atom_site_aniso_label
_atom_site_aniso_U_11
_atom_site_aniso_U_22
_atom_site_aniso_U_33
_atom_site_aniso_U_23
_atom_site_aniso_U_13
_atom_site_aniso_U_12
Cl1 0.1715(13) 0.0991(9) 0.0691(7) 0.0339(6) -0.0115(8) -0.0213(9)
N1 0.072(2) 0.0639(18) 0.0600(17) -0.0179(15) 0.0107(16) 0.0047(16)
O1 0.0406(13) 0.123(2) 0.0926(19) -0.0421(17) 0.0035(14) 0.0035(14)
O2 0.0397(11) 0.0766(15) 0.0638(14) -0.0176(12) -0.0028(11) -0.0029(11)
O3 0.0865(18) 0.0749(16) 0.0637(16) -0.0277(12) -0.0043(14) -0.0013(15)
O4 0.0741(16) 0.0780(17) 0.0701(15) -0.0257(14) 0.0050(14) 0.0145(15)
C1 0.070(2) 0.0408(17) 0.0511(19) -0.0012(14) -0.0066(17) 0.0068(17)
C2 0.093(3) 0.044(2) 0.069(2) -0.0079(16) -0.015(2) 0.004(2)
C3 0.100(3) 0.048(2) 0.088(3) -0.003(2) -0.024(3) -0.015(2)
C4 0.074(2) 0.064(2) 0.089(3) 0.007(2) -0.007(2) -0.019(2)
C5 0.073(2) 0.055(2) 0.060(2) 0.0051(16) -0.0015(18) -0.0083(19)
C6 0.0593(19) 0.0391(15) 0.0496(17) 0.0053(13) -0.0043(16) 0.0033(15)
C7 0.0534(18) 0.0474(17) 0.0509(17) -0.0026(14) -0.0021(16) 0.0030(15)
C8 0.057(2) 0.063(2) 0.062(2) -0.0118(17) 0.0068(17) 0.0002(17)
C9 0.095(3) 0.105(3) 0.078(3) -0.035(3) 0.021(2) 0.004(3)
C10 0.0486(17) 0.0492(17) 0.0478(17) -0.0014(13) 0.0002(15) 0.0007(14)
C11 0.0444(18) 0.067(2) 0.0550(19) -0.0125(17) -0.0063(16) 0.0048(17)
C12 0.0462(17) 0.0480(17) 0.0472(17) -0.0020(13) 0.0002(15) -0.0032(14)
C13 0.056(2) 0.058(2) 0.0533(19) -0.0039(15) -0.0081(16) -0.0082(17)
C14 0.073(2) 0.0482(18) 0.0435(17) -0.0068(14) -0.0020(17) -0.0057(17)
C15 0.094(3) 0.065(2) 0.066(2) -0.0136(19) 0.012(2) 0.007(2)
C16 0.059(2) 0.0440(17) 0.0520(19) -0.0024(14) 0.0027(16) 0.0044(16)
C17 0.0457(16) 0.0477(18) 0.0525(19) 0.0003(14) -0.0033(15) 0.0027(15)
C18 0.0451(16) 0.0421(16) 0.0428(15) 0.0011(12) -0.0014(15) -0.0049(14)
C19 0.0412(16) 0.0474(16) 0.0445(16) -0.0032(13) -0.0016(14) -0.0056(13)
C20 0.0465(17) 0.0523(18) 0.0464(17) -0.0007(13) -0.0012(15) -0.0045(15)
C21 0.0486(19) 0.061(2) 0.0532(19) 0.0002(15) -0.0009(15) -0.0042(16)
C22 0.065(2) 0.055(2) 0.0474(18) 0.0005(15) -0.0046(17) -0.0006(17)
C23 0.075(3) 0.104(3) 0.081(3) 0.037(2) -0.013(2) -0.016(3)
C24 0.089(3) 0.110(4) 0.084(3) 0.034(3) -0.007(3) -0.024(3)
C25 0.106(3) 0.055(2) 0.052(2) 0.0031(16) -0.006(2) -0.006(2)
C26 0.092(3) 0.060(2) 0.055(2) 0.0001(17) -0.020(2) 0.006(2)
C27 0.066(2) 0.062(2) 0.053(2) -0.0036(16) -0.0080(18) 0.0068(18)

loop_
_atom_type_symbol
_atom_type_description
_atom_type_scat_dispersion_real
_atom_type_scat_dispersion_imag
_atom_type_scat_source
C C 0.0033 0.0016 'International Tables Vol C Tables 4.2.6.8 and 6.1.1.4'
H H 0.0000 0.0000 'International Tables Vol C Tables 4.2.6.8 and 6.1.1.4'
N N 0.0061 0.0033 'International Tables Vol C Tables 4.2.6.8 and 6.1.1.4'
O O 0.0106 0.0060 'International Tables Vol C Tables 4.2.6.8 and 6.1.1.4'
Cl Cl 0.1484 0.1585 'International Tables Vol C Tables 4.2.6.8 and 6.1.1.4'

loop_
_geom_angle_atom_site_label_1
_geom_angle_atom_site_label_2
_geom_angle_atom_site_label_3
_geom_angle
C1 N1 C8 108.6(3)
C1 N1 C9 125.4(3)
C8 N1 C9 126.0(3)
C11 O2 C12 122.0(2)
C14 O3 C15 105.2(3)
C16 O4 C15 105.5(3)
N1 C1 C2 129.2(3)
N1 C1 C6 107.7(3)
C2 C1 C6 123.0(3)
C3 C2 C1 117.0(4)
C3 C2 H2 121.5
C1 C2 H2 121.5
C2 C3 C4 121.7(4)
C2 C3 H3 119.1
C4 C3 H3 119.1
C5 C4 C3 121.0(4)
C5 C4 H4 119.5
C3 C4 H4 119.5
C4 C5 C6 118.9(4)
C4 C5 H5 120.5
C6 C5 H5 120.5
C5 C6 C1 118.3(3)
C5 C6 C7 134.5(3)
C1 C6 C7 107.1(3)
C8 C7 C6 105.7(3)
C8 C7 C10 129.6(3)
C6 C7 C10 124.6(3)
C7 C8 N1 110.8(3)
C7 C8 H8 124.6
N1 C8 H8 124.6
N1 C9 H9A 109.5
N1 C9 H9B 109.5
H9A C9 H9B 109.5
N1 C9 H9C 109.5
H9A C9 H9C 109.5
H9B C9 H9C 109.5
C11 C10 C7 114.0(3)
C11 C10 C19 109.2(3)
C7 C10 C19 113.5(2)
C11 C10 H10 106.6
C7 C10 H10 106.6
C19 C10 H10 106.6
O1 C11 O2 116.5(3)
O1 C11 C10 127.5(3)
O2 C11 C10 116.0(3)
C18 C12 C13 123.9(3)
C18 C12 O2 120.5(2)
C13 C12 O2 115.4(3)
C14 C13 C12 115.4(3)
C14 C13 H13 122.3
C12 C13 H13 122.3
C13 C14 C16 122.2(3)
C13 C14 O3 127.8(3)
C16 C14 O3 109.9(3)
O4 C15 O3 108.2(3)
O4 C15 H15A 110.1
O3 C15 H15A 110.1
O4 C15 H15B 110.1
O3 C15 H15B 110.1
H15A C15 H15B 108.4
C17 C16 C14 122.1(3)
C17 C16 O4 127.9(3)
C14 C16 O4 110.1(3)
C16 C17 C18 118.1(3)
C16 C17 H17 121.0
C18 C17 H17 121.0
C12 C18 C17 118.3(3)
C12 C18 C19 119.1(3)
C17 C18 C19 122.6(3)
C20 C19 C18 111.0(2)
C20 C19 C10 111.1(3)
C18 C19 C10 108.5(2)
C20 C19 H19 108.8
C18 C19 H19 108.8
C10 C19 H19 108.8
C21 C20 C19 125.8(3)
C21 C20 H20 117.1
C19 C20 H20 117.1
C20 C21 C22 127.4(3)
C20 C21 H21 116.3
C22 C21 H21 116.3
C23 C22 C27 117.6(3)
C23 C22 C21 122.3(3)
C27 C22 C21 120.1(3)
C22 C23 C24 121.9(4)
C22 C23 H23 119.1
C24 C23 H23 119.1
C25 C24 C23 118.5(4)
C25 C24 H24 120.8
C23 C24 H24 120.8
C26 C25 C24 121.7(3)
C26 C25 Cl1 119.1(3)
C24 C25 Cl1 119.2(3)
C25 C26 C27 118.9(4)
C25 C26 H26 120.6
C27 C26 H26 120.6
C26 C27 C22 121.5(4)
C26 C27 H27 119.2
C22 C27 H27 119.2

loop_
_geom_bond_atom_site_label_1
_geom_bond_atom_site_label_2
_geom_bond_distance
Cl1 C25 1.743(4)
N1 C1 1.364(4)
N1 C8 1.365(4)
N1 C9 1.453(5)
O1 C11 1.183(4)
O2 C11 1.366(4)
O2 C12 1.398(4)
O3 C14 1.368(4)
O3 C15 1.429(5)
O4 C16 1.370(4)
O4 C15 1.415(5)
C1 C2 1.386(5)
C1 C6 1.405(4)
C2 C3 1.365(6)
C2 H2 0.9300
C3 C4 1.399(6)
C3 H3 0.9300
C4 C5 1.375(5)
C4 H4 0.9300
C5 C6 1.398(5)
C5 H5 0.9300
C6 C7 1.433(4)
C7 C8 1.360(4)
C7 C10 1.508(4)
C8 H8 0.9300
C9 H9A 0.9600
C9 H9B 0.9600
C9 H9C 0.9600
C10 C11 1.506(5)
C10 C19 1.546(4)
C10 H10 0.9800
C12 C18 1.377(4)
C12 C13 1.392(4)
C13 C14 1.361(5)
C13 H13 0.9300
C14 C16 1.366(5)
C15 H15A 0.9700
C15 H15B 0.9700
C16 C17 1.362(4)
C17 C18 1.397(4)
C17 H17 0.9300
C18 C19 1.505(4)
C19 C20 1.489(4)
C19 H19 0.9800
C20 C21 1.306(4)
C20 H20 0.9300
C21 C22 1.468(5)
C21 H21 0.9300
C22 C23 1.375(5)
C22 C27 1.381(5)
C23 C24 1.376(6)
C23 H23 0.9300
C24 C25 1.368(6)
C24 H24 0.9300
C25 C26 1.357(6)
C26 C27 1.377(5)
C26 H26 0.9300
C27 H27 0.9300

loop_
_geom_torsion_atom_site_label_1
_geom_torsion_atom_site_label_2
_geom_torsion_atom_site_label_3
_geom_torsion_atom_site_label_4
_geom_torsion
C8 N1 C1 C2 -180.0(3)
C9 N1 C1 C2 1.1(6)
C8 N1 C1 C6 1.6(4)
C9 N1 C1 C6 -177.3(3)
N1 C1 C2 C3 -177.9(3)
C6 C1 C2 C3 0.4(5)
C1 C2 C3 C4 1.8(5)
C2 C3 C4 C5 -2.7(6)
C3 C4 C5 C6 1.1(5)
C4 C5 C6 C1 1.0(5)
C4 C5 C6 C7 179.5(3)
N1 C1 C6 C5 176.8(3)
C2 C1 C6 C5 -1.8(5)
N1 C1 C6 C7 -2.1(3)
C2 C1 C6 C7 179.3(3)
C5 C6 C7 C8 -176.8(3)
C1 C6 C7 C8 1.8(3)
C5 C6 C7 C10 2.4(5)
C1 C6 C7 C10 -179.0(3)
C6 C7 C8 N1 -0.9(4)
C10 C7 C8 N1 -180.0(3)
C1 N1 C8 C7 -0.4(4)
C9 N1 C8 C7 178.5(4)
C8 C7 C10 C11 -14.2(5)
C6 C7 C10 C11 166.9(3)
C8 C7 C10 C19 111.6(4)
C6 C7 C10 C19 -67.3(4)
C12 O2 C11 O1 169.6(3)
C12 O2 C11 C10 -10.2(5)
C7 C10 C11 O1 -6.1(5)
C19 C10 C11 O1 -134.2(4)
C7 C10 C11 O2 173.6(3)
C19 C10 C11 O2 45.6(4)
C11 O2 C12 C18 -15.9(5)
C11 O2 C12 C13 168.4(3)
C18 C12 C13 C14 0.1(5)
O2 C12 C13 C14 175.6(3)
C12 C13 C14 C16 0.2(5)
C12 C13 C14 O3 177.4(3)
C15 O3 C14 C13 175.2(4)
C15 O3 C14 C16 -7.3(4)
C16 O4 C15 O3 -10.4(4)
C14 O3 C15 O4 11.0(4)
C13 C14 C16 C17 -0.3(5)
O3 C14 C16 C17 -178.0(3)
C13 C14 C16 O4 178.6(3)
O3 C14 C16 O4 0.9(4)
C15 O4 C16 C17 -175.2(3)
C15 O4 C16 C14 6.0(4)
C14 C16 C17 C18 0.1(5)
O4 C16 C17 C18 -178.6(3)
C13 C12 C18 C17 -0.3(5)
O2 C12 C18 C17 -175.6(3)
C13 C12 C18 C19 177.7(3)
O2 C12 C18 C19 2.4(4)
C16 C17 C18 C12 0.2(4)
C16 C17 C18 C19 -177.7(3)
C12 C18 C19 C20 -89.3(3)
C17 C18 C19 C20 88.6(3)
C12 C18 C19 C10 32.9(4)
C17 C18 C19 C10 -149.1(3)
C11 C10 C19 C20 67.4(3)
C7 C10 C19 C20 -61.0(3)
C11 C10 C19 C18 -54.9(3)
C7 C10 C19 C18 176.8(2)
C18 C19 C20 C21 -109.8(4)
C10 C19 C20 C21 129.5(3)
C19 C20 C21 C22 -177.9(3)
C20 C21 C22 C23 6.2(6)
C20 C21 C22 C27 -175.7(3)
C27 C22 C23 C24 -1.3(7)
C21 C22 C23 C24 176.8(4)
C22 C23 C24 C25 0.4(8)
C23 C24 C25 C26 1.0(7)
C23 C24 C25 Cl1 -177.6(4)
C24 C25 C26 C27 -1.4(6)
Cl1 C25 C26 C27 177.3(3)
C25 C26 C27 C22 0.4(6)
C23 C22 C27 C26 0.9(5)
C21 C22 C27 C26 -177.2(3)
